data_2241065
loop_
_publ_author_name
'Tahir, Muhammad Nawaz'
'Anwar-ul-Haq, Muhammad'
'Shad, Hazoor Ahmad'

_publ_section_title
;
 Crystal structure of
 1-{(<i>E</i>)-[(3,4-dichlorophenyl)imino]methyl}naphthalen-2-ol
;
_journal_coeditor_code HB7492
_journal_issue 9
_journal_name_full 'Acta Crystallographica Section E'
_journal_page_first o696
_journal_paper_doi 10.1107/S2056989015015959
_journal_volume 71
_journal_year 2015
_chemical_formula_iupac 'C17 H11 Cl2 N O'
_chemical_formula_moiety 'C17 H11 Cl2 N O'
_chemical_formula_sum 'C17 H11 Cl2 N O'
_chemical_formula_weight 316.17
_chemical_name_systematic
;
1-{(<i>E</i>)-[(3,4-Dichlorophenyl)imino]methyl}naphthalen-2-ol
;
_space_group_crystal_system monoclinic
_space_group_IT_number 15
_space_group_name_Hall '-C 2yc'
_space_group_name_H-M_alt 'C 1 2/c 1'
_symmetry_space_group_name_Hall '-C 2yc'
_symmetry_space_group_name_H-M 'C 1 2/c 1'
_atom_sites_solution_hydrogens geom
_atom_sites_solution_primary direct
_atom_sites_solution_secondary difmap
_audit_creation_method SHELXL-2014/7
_cell_angle_alpha 90
_cell_angle_beta 95.287(9)
_cell_angle_gamma 90
_cell_formula_units_Z 8
_cell_length_a 27.075(4)
_cell_length_b 3.9284(6)
_cell_length_c 26.359(4)
_cell_measurement_reflns_used 1624
_cell_measurement_temperature 296(2)
_cell_measurement_theta_max 27.0
_cell_measurement_theta_min 2.3
_cell_volume 2791.7(7)
_computing_cell_refinement
;
SAINT (Bruker, 2007)
;
_computing_data_collection
;
APEX2 (Bruker, 2007)
;
_computing_data_reduction
;
SAINT (Bruker, 2007)
;
_computing_molecular_graphics
;
ORTEP-3 for Windows (Farrugia, 2012) and PLATON (Spek, 2009)
;
_computing_publication_material
;
WinGX (Farrugia, 2012) and PLATON (Spek, 2009)
;
_computing_structure_refinement
;
SHELXL2014  (Sheldrick, 2015)
;
_computing_structure_solution
;
SHELXS97 (Sheldrick, 2008)
;
_diffrn_ambient_temperature 296(2)
_diffrn_detector_area_resol_mean 7.70
_diffrn_measured_fraction_theta_full 0.999
_diffrn_measured_fraction_theta_max 0.999
_diffrn_measurement_device_type 'Bruker Kappa APEXII CCD'
_diffrn_measurement_method \w
_diffrn_radiation_monochromator graphite
_diffrn_radiation_source 'fine-focus sealed tube'
_diffrn_radiation_type MoK\a
_diffrn_radiation_wavelength 0.71073
_diffrn_reflns_av_R_equivalents 0.0518
_diffrn_reflns_limit_h_max 34
_diffrn_reflns_limit_h_min -34
_diffrn_reflns_limit_k_max 5
_diffrn_reflns_limit_k_min -3
_diffrn_reflns_limit_l_max 24
_diffrn_reflns_limit_l_min -33
_diffrn_reflns_number 10968
_diffrn_reflns_theta_full 27.000
_diffrn_reflns_theta_max 27.000
_diffrn_reflns_theta_min 2.263
_diffrn_standards_number 0
_exptl_absorpt_coefficient_mu 0.462
_exptl_absorpt_correction_T_max 0.928
_exptl_absorpt_correction_T_min 0.823
_exptl_absorpt_correction_type multi-scan
_exptl_absorpt_process_details
;
(SADABS; Bruker, 2005)
;
_exptl_crystal_colour yellow
_exptl_crystal_density_diffrn 1.502
_exptl_crystal_density_method 'not measured'
_exptl_crystal_description needle
_exptl_crystal_F_000 1296
_exptl_crystal_size_max 0.45
_exptl_crystal_size_mid 0.22
_exptl_crystal_size_min 0.18
_refine_diff_density_max 0.210
_refine_diff_density_min -0.287
_refine_ls_goodness_of_fit_ref 1.015
_refine_ls_hydrogen_treatment constr
_refine_ls_matrix_type full
_refine_ls_number_parameters 191
_refine_ls_number_reflns 3006
_refine_ls_number_restraints 0
_refine_ls_restrained_S_all 1.015
_refine_ls_R_factor_all 0.1137
_refine_ls_R_factor_gt 0.0492
_refine_ls_shift/su_max 0.000
_refine_ls_shift/su_mean 0.000
_refine_ls_structure_factor_coef Fsqd
_refine_ls_weighting_details 'w=1/[\s^2^(Fo^2^)+(0.0410P)^2^+0.8217P] where P=(Fo^2^+2Fc^2^)/3'
_refine_ls_weighting_scheme calc
_refine_ls_wR_factor_gt 0.0926
_refine_ls_wR_factor_ref 0.1129
_reflns_number_gt 1624
_reflns_number_total 3006
_reflns_threshold_expression I>2\s(I)
_cod_data_source_file hb7492sup1.cif
_cod_data_source_block I
_cod_original_cell_volume 2791.7(8)
_cod_database_code 2241065
_shelx_space_group_comment
;
The symmetry employed for this shelxl refinement is uniquely defined
by the following loop, which should always be used as a source of
symmetry information in preference to the above space-group names.
They are only intended as comments.
;

loop_
_space_group_symop_operation_xyz
'x, y, z'
'-x, y, -z+1/2'
'x+1/2, y+1/2, z'
'-x+1/2, y+1/2, -z+1/2'
'-x, -y, -z'
'x, -y, z-1/2'
'-x+1/2, -y+1/2, -z'
'x+1/2, -y+1/2, z-1/2'

loop_
_atom_site_type_symbol
_atom_site_label
_atom_site_fract_x
_atom_site_fract_y
_atom_site_fract_z
_atom_site_U_iso_or_equiv
_atom_site_adp_type
_atom_site_calc_flag
_atom_site_occupancy
Cl Cl1 -0.01545(2) 0.1563(2) -0.07226(3) 0.0583(3) Uani d 1
Cl Cl2 0.03878(3) -0.1601(2) -0.16134(3) 0.0657(3) Uani d 1
O O1 0.23523(6) 0.7303(6) 0.05438(8) 0.0661(6) Uani d 1
H H1 0.2167 0.6298 0.0331 0.099 Uiso calc 1
N N1 0.15606(7) 0.4249(6) 0.01785(9) 0.0480(6) Uani d 1
C C1 0.21559(9) 0.7303(7) 0.09872(11) 0.0473(7) Uani d 1
C C2 0.24423(10) 0.8780(8) 0.14042(12) 0.0550(8) Uani d 1
H H2 0.2753 0.9668 0.1359 0.066 Uiso calc 1
C C3 0.22719(10) 0.8919(7) 0.18642(12) 0.0514(8) Uani d 1
H H3 0.2467 0.9929 0.2132 0.062 Uiso calc 1
C C4 0.18026(9) 0.7570(7) 0.19561(10) 0.0434(7) Uani d 1
C C5 0.16273(10) 0.7752(7) 0.24400(11) 0.0510(8) Uani d 1
H H5 0.1823 0.8789 0.2705 0.061 Uiso calc 1
C C6 0.11812(11) 0.6459(8) 0.25307(11) 0.0568(8) Uani d 1
H H6 0.1071 0.6605 0.2854 0.068 Uiso calc 1
C C7 0.08905(10) 0.4908(8) 0.21345(11) 0.0555(8) Uani d 1
H H7 0.0584 0.3998 0.2195 0.067 Uiso calc 1
C C8 0.10470(9) 0.4700(7) 0.16588(11) 0.0465(7) Uani d 1
H H8 0.0844 0.3658 0.1401 0.056 Uiso calc 1
C C9 0.15082(8) 0.6018(6) 0.15477(10) 0.0380(7) Uani d 1
C C10 0.16918(9) 0.5897(7) 0.10521(10) 0.0407(7) Uani d 1
C C11 0.14109(9) 0.4337(7) 0.06279(11) 0.0446(7) Uani d 1
H H11 0.1108 0.3346 0.0679 0.053 Uiso calc 1
C C12 0.12664(9) 0.2802(7) -0.02362(10) 0.0427(7) Uani d 1
C C13 0.07522(9) 0.2847(6) -0.02738(10) 0.0396(6) Uani d 1
H H13 0.0587 0.3810 -0.0015 0.047 Uiso calc 1
C C14 0.04871(9) 0.1476(7) -0.06919(10) 0.0390(6) Uani d 1
C C15 0.07202(10) 0.0081(7) -0.10842(10) 0.0438(7) Uani d 1
C C16 0.12334(10) 0.0042(8) -0.10466(11) 0.0516(8) Uani d 1
H H16 0.1397 -0.0916 -0.1307 0.062 Uiso calc 1
C C17 0.15025(10) 0.1399(8) -0.06306(11) 0.0518(8) Uani d 1
H H17 0.1847 0.1378 -0.0612 0.062 Uiso calc 1

loop_
_atom_site_aniso_label
_atom_site_aniso_U_11
_atom_site_aniso_U_22
_atom_site_aniso_U_33
_atom_site_aniso_U_12
_atom_site_aniso_U_13
_atom_site_aniso_U_23
Cl1 0.0427(4) 0.0719(6) 0.0601(5) 0.0001(4) 0.0043(3) -0.0098(4)
Cl2 0.0811(5) 0.0691(6) 0.0472(5) -0.0065(4) 0.0076(4) -0.0140(4)
O1 0.0435(11) 0.0918(19) 0.0632(14) -0.0072(11) 0.0063(10) 0.0031(13)
N1 0.0398(12) 0.0571(17) 0.0472(15) 0.0038(11) 0.0049(11) 0.0025(13)
C1 0.0393(15) 0.049(2) 0.0532(19) 0.0037(13) 0.0036(13) 0.0074(15)
C2 0.0361(15) 0.057(2) 0.071(2) -0.0060(13) -0.0020(15) 0.0009(18)
C3 0.0463(16) 0.045(2) 0.060(2) -0.0006(14) -0.0104(14) 0.0006(16)
C4 0.0414(15) 0.0388(18) 0.0484(18) 0.0069(13) -0.0041(13) 0.0052(14)
C5 0.0538(17) 0.047(2) 0.0503(19) 0.0084(14) -0.0075(14) -0.0064(15)
C6 0.0611(19) 0.060(2) 0.0496(19) 0.0070(16) 0.0051(15) -0.0012(17)
C7 0.0479(17) 0.066(2) 0.053(2) -0.0032(15) 0.0066(14) 0.0050(18)
C8 0.0422(15) 0.0476(19) 0.0476(18) -0.0022(13) -0.0066(12) 0.0022(15)
C9 0.0345(13) 0.0361(17) 0.0421(16) 0.0040(12) -0.0038(11) 0.0055(13)
C10 0.0354(14) 0.0375(17) 0.0479(17) 0.0024(12) -0.0036(12) 0.0062(14)
C11 0.0390(14) 0.0464(19) 0.0481(18) 0.0039(13) 0.0025(13) 0.0075(15)
C12 0.0441(15) 0.0440(18) 0.0403(16) 0.0047(13) 0.0052(12) 0.0048(14)
C13 0.0406(14) 0.0441(17) 0.0350(15) 0.0064(13) 0.0089(11) 0.0011(14)
C14 0.0418(14) 0.0368(17) 0.0393(16) 0.0030(12) 0.0083(12) 0.0059(14)
C15 0.0564(17) 0.0380(17) 0.0376(16) 0.0009(14) 0.0070(13) 0.0036(14)
C16 0.0600(19) 0.054(2) 0.0432(17) 0.0122(15) 0.0178(14) -0.0008(16)
C17 0.0416(15) 0.065(2) 0.0500(18) 0.0084(15) 0.0118(14) 0.0066(17)

loop_
_atom_type_symbol
_atom_type_description
_atom_type_scat_dispersion_real
_atom_type_scat_dispersion_imag
_atom_type_scat_source
C C 0.0033 0.0016 'International Tables Vol C Tables 4.2.6.8 and 6.1.1.4'
H H 0.0000 0.0000 'International Tables Vol C Tables 4.2.6.8 and 6.1.1.4'
N N 0.0061 0.0033 'International Tables Vol C Tables 4.2.6.8 and 6.1.1.4'
O O 0.0106 0.0060 'International Tables Vol C Tables 4.2.6.8 and 6.1.1.4'
Cl Cl 0.1484 0.1585 'International Tables Vol C Tables 4.2.6.8 and 6.1.1.4'

loop_
_geom_angle_atom_site_label_1
_geom_angle_atom_site_label_2
_geom_angle_atom_site_label_3
_geom_angle
C1 O1 H1 109.5
C11 N1 C12 121.4(2)
O1 C1 C10 123.0(3)
O1 C1 C2 116.7(2)
C10 C1 C2 120.2(3)
C3 C2 C1 120.8(3)
C3 C2 H2 119.6
C1 C2 H2 119.6
C2 C3 C4 121.9(3)
C2 C3 H3 119.0
C4 C3 H3 119.0
C5 C4 C9 119.9(2)
C5 C4 C3 121.3(3)
C9 C4 C3 118.8(3)
C6 C5 C4 121.6(3)
C6 C5 H5 119.2
C4 C5 H5 119.2
C5 C6 C7 119.1(3)
C5 C6 H6 120.5
C7 C6 H6 120.5
C8 C7 C6 121.0(3)
C8 C7 H7 119.5
C6 C7 H7 119.5
C7 C8 C9 121.8(3)
C7 C8 H8 119.1
C9 C8 H8 119.1
C8 C9 C4 116.6(2)
C8 C9 C10 124.3(2)
C4 C9 C10 119.1(2)
C1 C10 C11 119.5(3)
C1 C10 C9 119.2(2)
C11 C10 C9 121.3(2)
N1 C11 C10 122.7(2)
N1 C11 H11 118.6
C10 C11 H11 118.6
C17 C12 C13 118.8(2)
C17 C12 N1 118.4(2)
C13 C12 N1 122.8(2)
C14 C13 C12 120.1(2)
C14 C13 H13 120.0
C12 C13 H13 120.0
C13 C14 C15 121.3(2)
C13 C14 Cl1 118.6(2)
C15 C14 Cl1 120.1(2)
C14 C15 C16 118.6(2)
C14 C15 Cl2 121.4(2)
C16 C15 Cl2 120.0(2)
C17 C16 C15 120.7(3)
C17 C16 H16 119.7
C15 C16 H16 119.7
C16 C17 C12 120.6(2)
C16 C17 H17 119.7
C12 C17 H17 119.7

loop_
_geom_bond_atom_site_label_1
_geom_bond_atom_site_label_2
_geom_bond_distance
Cl1 C14 1.732(2)
Cl2 C15 1.721(3)
O1 C1 1.328(3)
O1 H1 0.8200
N1 C11 1.287(3)
N1 C12 1.411(3)
C1 C10 1.397(3)
C1 C2 1.410(4)
C2 C3 1.338(4)
C2 H2 0.9300
C3 C4 1.418(4)
C3 H3 0.9300
C4 C5 1.403(4)
C4 C9 1.417(3)
C5 C6 1.352(4)
C5 H5 0.9300
C6 C7 1.389(4)
C6 H6 0.9300
C7 C8 1.363(4)
C7 H7 0.9300
C8 C9 1.407(3)
C8 H8 0.9300
C9 C10 1.441(3)
C10 C11 1.431(3)
C11 H11 0.9300
C12 C17 1.384(4)
C12 C13 1.387(3)
C13 C14 1.369(3)
C13 H13 0.9300
C14 C15 1.374(3)
C15 C16 1.384(4)
C16 C17 1.367(4)
C16 H16 0.9300
C17 H17 0.9300

loop_
_geom_hbond_atom_site_label_D
_geom_hbond_atom_site_label_H
_geom_hbond_atom_site_label_A
_geom_hbond_site_symmetry_A
_geom_hbond_distance_DH
_geom_hbond_distance_HA
_geom_hbond_distance_DA
_geom_hbond_angle_DHA
O1 H1 N1 . 0.82 1.84 2.565(3) 147
C17 H17 O1 7 0.93 2.60 3.413(3) 147

loop_
_geom_torsion_atom_site_label_1
_geom_torsion_atom_site_label_2
_geom_torsion_atom_site_label_3
_geom_torsion_atom_site_label_4
_geom_torsion
O1 C1 C2 C3 179.4(3)
C10 C1 C2 C3 -1.3(4)
C1 C2 C3 C4 0.7(4)
C2 C3 C4 C5 -179.6(3)
C2 C3 C4 C9 0.3(4)
C9 C4 C5 C6 0.4(4)
C3 C4 C5 C6 -179.7(3)
C4 C5 C6 C7 0.1(4)
C5 C6 C7 C8 -0.5(4)
C6 C7 C8 C9 0.3(4)
C7 C8 C9 C4 0.1(4)
C7 C8 C9 C10 -179.5(3)
C5 C4 C9 C8 -0.5(4)
C3 C4 C9 C8 179.6(2)
C5 C4 C9 C10 179.2(2)
C3 C4 C9 C10 -0.7(4)
O1 C1 C10 C11 0.7(4)
C2 C1 C10 C11 -178.5(3)
O1 C1 C10 C9 -179.9(2)
C2 C1 C10 C9 0.8(4)
C8 C9 C10 C1 179.8(2)
C4 C9 C10 C1 0.2(4)
C8 C9 C10 C11 -0.8(4)
C4 C9 C10 C11 179.5(2)
C12 N1 C11 C10 -177.6(2)
C1 C10 C11 N1 -2.1(4)
C9 C10 C11 N1 178.6(2)
C11 N1 C12 C17 -151.6(3)
C11 N1 C12 C13 31.0(4)
C17 C12 C13 C14 0.9(4)
N1 C12 C13 C14 178.4(2)
C12 C13 C14 C15 -1.0(4)
C12 C13 C14 Cl1 179.7(2)
C13 C14 C15 C16 0.9(4)
Cl1 C14 C15 C16 -179.8(2)
C13 C14 C15 Cl2 -179.3(2)
Cl1 C14 C15 Cl2 0.1(3)
C14 C15 C16 C17 -0.7(4)
Cl2 C15 C16 C17 179.4(2)
C15 C16 C17 C12 0.8(5)
C13 C12 C17 C16 -0.8(4)
N1 C12 C17 C16 -178.4(3)

_cod_database_fobs_code 2241065
